data_1527273
loop_
_publ_author_name
'Daniel, F.'
'Maurin, M.'
'Moret, J.'
'Philippot, E.'

_publ_section_title
;
 Etude structurale d'un nouveau tellurate alcalin: Na2 Te O4 . Evolution
 de la coordination du tellure(VI) et du cation quand on passe du cation
 lithium au sodium
;
_journal_name_full 'Journal of Solid State Chemistry'
_journal_page_first 385
_journal_page_last 391
_journal_volume 22
_journal_year 1977
_chemical_formula_sum 'Na2 O4 Te'
_chemical_name_systematic 'Na2 Te O4'
_space_group_IT_number 14
_symmetry_space_group_name_Hall '-P 2ybc'
_symmetry_space_group_name_H-M 'P 1 21/c 1'
_cell_angle_alpha 90
_cell_angle_beta 103.27
_cell_angle_gamma 90
_cell_formula_units_Z 8
_cell_length_a 10.632
_cell_length_b 5.161
_cell_length_c 13.837
_cell_volume 738.988
_citation_journal_id_ASTM JSSCBI
_cod_data_source_file Daniel_JSSCBI_1977_1160.cif
_cod_data_source_block Na2O4Te1
_cod_original_cell_volume 738.9875
_cod_original_formula_sum 'Na2 O4 Te1'
_cod_database_code 1527273

loop_
_symmetry_equiv_pos_as_xyz
x,y,z
-x,y+1/2,-z+1/2
-x,-y,-z
x,-y-1/2,z-1/2

loop_
_atom_site_label
_atom_site_type_symbol
_atom_site_fract_x
_atom_site_fract_y
_atom_site_fract_z
_atom_site_occupancy
_atom_site_U_iso_or_equiv
O1 O-2 0.3699 0.05 0.8792 1 0.0
O3 O-2 0.5589 0.083 0.7032 1 0.0
Na1 Na+1 0.358 0.264 0.1957 1 0.0
O4 O-2 0.7679 0.144 0.3086 1 0.0
O2 O-2 0.2811 0.084 0.0481 1 0.0
O7 O-2 0.8601 0.096 0.1452 1 0.0
Te1 Te+6 0.2231 0.2775 0.4226 1 0.0
Na2 Na+1 0.5667 0.251 0.4003 1 0.0
Na3 Na+1 0.0442 0.118 0.684 1 0.0
O5 O-2 0.0658 0.151 0.4412 1 0.0
O6 O-2 0.6769 0.048 0.5497 1 0.0
Na4 Na+1 0.8695 0.249 0.4648 1 0.0
Te2 Te+6 0.7097 0.2757 0.1831 1 0.0
O8 O-2 0.1853 0.094 0.2878 1 0.0
